data_1513713
loop_
_publ_author_name
'Ca\~non-Mancisidor, Walter'
'G\'omez-Garc\'ia, Carlos J.'
'Espallargas, Guillermo M\'inguez'
'Vega, Andres'
'Spodine, Evgenia'
'Venegas-Yazigi, Diego'
'Coronado, Eugenio'

_publ_section_title
;
 Structural re-arrangement in two hexanuclear CuII complexes: from a spin
 frustrated trigonal prism to a strongly coupled antiferromagnetic soluble
 ring complex with a porous tubular structure
;
_journal_issue 1
_journal_name_full 'Chemical Science'
_journal_page_first 324
_journal_paper_doi 10.1039/c3sc52628c
_journal_volume 5
_journal_year 2014
_chemical_formula_sum 'C34 H55 Cu6 F N12 O5'
_chemical_formula_weight 1112.14
_chemical_name_systematic
;
 ?
;
_space_group_IT_number 11
_symmetry_cell_setting monoclinic
_symmetry_space_group_name_Hall '-P 2yb'
_symmetry_space_group_name_H-M 'P 1 21/m 1'
_atom_sites_solution_hydrogens geom
_atom_sites_solution_primary direct
_atom_sites_solution_secondary difmap
_audit_creation_method SHELXL-97
_cell_angle_alpha 90.00
_cell_angle_beta 111.939(7)
_cell_angle_gamma 90.00
_cell_formula_units_Z 2
_cell_length_a 9.9429(8)
_cell_length_b 22.7410(16)
_cell_length_c 10.5329(7)
_cell_measurement_reflns_used 4072
_cell_measurement_temperature 298(2)
_cell_measurement_theta_max 25.0317
_cell_measurement_theta_min 3.3949
_cell_volume 2209.1(3)
_computing_cell_refinement
;
CrysAlisPro, Agilent Technologies,
Version 1.171.35.19 (release 27-10-2011 CrysAlis171 .NET)
(compiled Oct 27 2011,15:02:11)
;
_computing_data_collection
;
CrysAlisPro, Agilent Technologies,
Version 1.171.35.19 (release 27-10-2011 CrysAlis171 .NET)
(compiled Oct 27 2011,15:02:11)
;
_computing_data_reduction
;
CrysAlisPro, Agilent Technologies,
Version 1.171.35.19 (release 27-10-2011 CrysAlis171 .NET)
(compiled Oct 27 2011,15:02:11)
;
_computing_structure_refinement 'SHELXL-97 (Sheldrick, 1997)'
_computing_structure_solution 'SHELXS-97 (Sheldrick, 1990)'
_diffrn_ambient_temperature 298(2)
_diffrn_detector_area_resol_mean 16.0267
_diffrn_measured_fraction_theta_full 0.993
_diffrn_measured_fraction_theta_max 0.993
_diffrn_measurement_device_type 'SuperNova, Single source at offset), Sapphire3'
_diffrn_measurement_method '\w scans'
_diffrn_radiation_monochromator mirror
_diffrn_radiation_source 'SuperNova (Mo) X-ray Source'
_diffrn_radiation_type MoK\a
_diffrn_radiation_wavelength 0.71073
_diffrn_reflns_av_R_equivalents 0.1580
_diffrn_reflns_av_sigmaI/netI 0.0674
_diffrn_reflns_limit_h_max 11
_diffrn_reflns_limit_h_min -11
_diffrn_reflns_limit_k_max 27
_diffrn_reflns_limit_k_min -27
_diffrn_reflns_limit_l_max 12
_diffrn_reflns_limit_l_min -12
_diffrn_reflns_number 69821
_diffrn_reflns_theta_full 25.09
_diffrn_reflns_theta_max 25.09
_diffrn_reflns_theta_min 3.40
_exptl_absorpt_coefficient_mu 2.893
_exptl_absorpt_correction_T_max 1.00000
_exptl_absorpt_correction_T_min 0.81937
_exptl_absorpt_correction_type multi-scan
_exptl_absorpt_process_details
;
CrysAlisPro, Agilent Technologies,
Version 1.171.35.19 (release 27-10-2011 CrysAlis171 .NET)
(compiled Oct 27 2011,15:02:11)
Empirical absorption correction using spherical harmonics,
 implemented in SCALE3 ABSPACK scaling algorithm.
;
_exptl_crystal_colour green
_exptl_crystal_density_diffrn 1.672
_exptl_crystal_density_method 'not measured'
_exptl_crystal_description needle
_exptl_crystal_F_000 1132
_exptl_crystal_size_max 0.09
_exptl_crystal_size_mid 0.05
_exptl_crystal_size_min 0.03
_refine_diff_density_max 0.542
_refine_diff_density_min -0.482
_refine_diff_density_rms 0.090
_refine_ls_extinction_method none
_refine_ls_goodness_of_fit_ref 1.008
_refine_ls_hydrogen_treatment mixed
_refine_ls_matrix_type full
_refine_ls_number_parameters 293
_refine_ls_number_reflns 4017
_refine_ls_number_restraints 1
_refine_ls_restrained_S_all 1.008
_refine_ls_R_factor_all 0.1089
_refine_ls_R_factor_gt 0.0525
_refine_ls_shift/su_max 0.000
_refine_ls_shift/su_mean 0.000
_refine_ls_structure_factor_coef Fsqd
_refine_ls_weighting_details 'calc w=1/[\s^2^(Fo^2^)+(0.0653P)^2^+0.0000P] where P=(Fo^2^+2Fc^2^)/3'
_refine_ls_weighting_scheme calc
_refine_ls_wR_factor_gt 0.1138
_refine_ls_wR_factor_ref 0.1378
_reflns_number_gt 2368
_reflns_number_total 4017
_reflns_threshold_expression >2sigma(I)
_cod_data_source_file c3sc52628c.txt
_cod_data_source_block sx258cc
_cod_depositor_comments
;
The following automatic conversions were performed:

'_symmetry_cell_setting' value 'Monoclinic' changed to 'monoclinic'
according to
/usr/data/users/saulius/automatic-downloads/current/RSC/lib/dictionaries/cif_core.dic
dictionary named 'cif_core.dic' version 2.4.2 from 2011-04-26.

Automatic conversion script
Id: cif_fix_values 2281 2013-09-26 08:29:07Z andrius 
;
_cod_original_sg_symbol_H-M P2(1)/m
_cod_database_code 1513713

loop_
_symmetry_equiv_pos_as_xyz
'x, y, z'
'-x, y+1/2, -z'
'-x, -y, -z'
'x, -y-1/2, z'

loop_
_atom_site_label
_atom_site_type_symbol
_atom_site_fract_x
_atom_site_fract_y
_atom_site_fract_z
_atom_site_U_iso_or_equiv
_atom_site_adp_type
_atom_site_occupancy
_atom_site_symmetry_multiplicity
_atom_site_calc_flag
_atom_site_refinement_flags
Cu1 Cu 0.23349(7) 0.18693(3) -0.66434(7) 0.0477(2) Uani 1 1 d .
Cu2 Cu 0.02780(11) 0.2500 -0.92748(10) 0.0469(3) Uani 1 2 d S
Cu3 Cu 0.46863(8) 0.18772(3) -0.82775(7) 0.0520(3) Uani 1 1 d .
Cu4 Cu 0.23939(11) 0.2500 -1.07619(10) 0.0552(3) Uani 1 2 d S
F1 F 0.2817(4) 0.2500 -0.8275(4) 0.0499(12) Uani 1 2 d S
O2 O 0.0315(7) 0.2500 -1.1107(6) 0.0568(16) Uani 1 2 d SD
H2 H 0.008(14) 0.219(3) -1.160(11) 0.085 Uiso 0.50 1 d PD
N1 N 0.0928(5) 0.1360(2) -0.8029(5) 0.0536(13) Uani 1 1 d .
N2 N 0.0037(5) 0.1651(2) -0.9173(5) 0.0498(13) Uani 1 1 d .
C3 C -0.0874(7) 0.1255(3) -1.0014(7) 0.0602(18) Uani 1 1 d .
C4 C -0.0552(8) 0.0711(3) -0.9404(7) 0.070(2) Uani 1 1 d .
H4 H -0.1000 0.0356 -0.9761 0.085 Uiso 1 1 calc R
C5 C 0.0563(7) 0.0795(3) -0.8162(7) 0.0602(18) Uani 1 1 d .
C6 C -0.2024(7) 0.1429(3) -1.1361(6) 0.081(2) Uani 1 1 d .
H6A H -0.2964 0.1365 -1.1327 0.121 Uiso 1 1 calc R
H6B H -0.1925 0.1195 -1.2080 0.121 Uiso 1 1 calc R
H6C H -0.1915 0.1837 -1.1533 0.121 Uiso 1 1 calc R
C7 C 0.1296(8) 0.0349(3) -0.7077(8) 0.095(3) Uani 1 1 d .
H7A H 0.2325 0.0412 -0.6732 0.143 Uiso 1 1 calc R
H7B H 0.1083 -0.0039 -0.7460 0.143 Uiso 1 1 calc R
H7C H 0.0950 0.0388 -0.6343 0.143 Uiso 1 1 calc R
N11 N 0.3455(5) 0.1362(2) -0.9779(5) 0.0583(14) Uani 1 1 d .
N12 N 0.2541(6) 0.1648(2) -1.0914(5) 0.0606(14) Uani 1 1 d .
C13 C 0.1790(7) 0.1261(3) -1.1847(7) 0.0651(19) Uani 1 1 d .
C14 C 0.2214(8) 0.0704(3) -1.1340(7) 0.073(2) Uani 1 1 d .
H14 H 0.1880 0.0348 -1.1782 0.088 Uiso 1 1 calc R
C15 C 0.3242(7) 0.0784(3) -1.0034(7) 0.0608(17) Uani 1 1 d .
C16 C 0.0707(8) 0.1454(4) -1.3213(7) 0.096(3) Uani 1 1 d .
H16A H -0.0198 0.1545 -1.3127 0.145 Uiso 1 1 calc R
H16B H 0.0563 0.1143 -1.3869 0.145 Uiso 1 1 calc R
H16C H 0.1064 0.1797 -1.3516 0.145 Uiso 1 1 calc R
C17 C 0.4019(8) 0.0327(3) -0.9010(7) 0.090(2) Uani 1 1 d .
H17A H 0.5046 0.0371 -0.8763 0.135 Uiso 1 1 calc R
H17B H 0.3727 -0.0057 -0.9397 0.135 Uiso 1 1 calc R
H17C H 0.3785 0.0370 -0.8209 0.135 Uiso 1 1 calc R
N21 N 0.4042(5) 0.1361(2) -0.6034(5) 0.0527(13) Uani 1 1 d .
N22 N 0.4967(5) 0.1361(2) -0.6731(5) 0.0522(13) Uani 1 1 d .
C23 C 0.6140(7) 0.1023(3) -0.6045(7) 0.0577(17) Uani 1 1 d .
C24 C 0.5941(7) 0.0799(3) -0.4909(7) 0.0659(19) Uani 1 1 d .
H24 H 0.6569 0.0549 -0.4256 0.079 Uiso 1 1 calc R
C25 C 0.4644(7) 0.1013(3) -0.4921(6) 0.0590(18) Uani 1 1 d .
C26 C 0.7345(7) 0.0947(3) -0.6544(7) 0.084(2) Uani 1 1 d .
H26A H 0.7272 0.1242 -0.7219 0.126 Uiso 1 1 calc R
H26B H 0.7284 0.0564 -0.6944 0.126 Uiso 1 1 calc R
H26C H 0.8256 0.0987 -0.5791 0.126 Uiso 1 1 calc R
C27 C 0.3945(8) 0.0921(3) -0.3917(7) 0.083(2) Uani 1 1 d .
H27A H 0.4512 0.1108 -0.3068 0.124 Uiso 1 1 calc R
H27B H 0.3881 0.0507 -0.3769 0.124 Uiso 1 1 calc R
H27C H 0.2989 0.1088 -0.4265 0.124 Uiso 1 1 calc R
O31 O 0.0808(5) 0.2500 -0.7255(5) 0.0441(13) Uani 1 2 d S
C31 C -0.0345(9) 0.2500 -0.6763(9) 0.065(3) Uani 1 2 d S
H31A H 0.0034 0.2415 -0.5800 0.097 Uiso 0.50 1 calc PR
H31B H -0.1043 0.2206 -0.7239 0.097 Uiso 0.50 1 calc PR
H31C H -0.0802 0.2879 -0.6918 0.097 Uiso 0.50 1 calc PR
O32 O 0.4512(6) 0.2500 -0.9688(5) 0.0559(16) Uani 1 2 d S
C32 C 0.5505(10) 0.2500 -1.0355(9) 0.084(3) Uani 1 2 d S
H32A H 0.5255 0.2806 -1.1031 0.126 Uiso 0.50 1 calc PR
H32B H 0.5472 0.2127 -1.0791 0.126 Uiso 0.50 1 calc PR
H32C H 0.6466 0.2567 -0.9696 0.126 Uiso 0.50 1 calc PR
O33 O 0.3156(6) 0.2500 -0.5375(5) 0.0567(16) Uani 1 2 d S
C33 C 0.4271(13) 0.2500 -0.4066(11) 0.113(4) Uani 1 2 d S
H33A H 0.4671 0.2888 -0.3855 0.170 Uiso 0.50 1 calc PR
H33B H 0.5018 0.2230 -0.4057 0.170 Uiso 0.50 1 calc PR
H33C H 0.3884 0.2381 -0.3397 0.170 Uiso 0.50 1 calc PR
O34 O 0.5983(6) 0.2500 -0.7213(5) 0.0576(16) Uani 1 2 d S
C34 C 0.6699(9) 0.2500 -0.5740(8) 0.065(3) Uani 1 2 d S
H34A H 0.6058 0.2340 -0.5336 0.098 Uiso 0.50 1 calc PR
H34B H 0.6953 0.2896 -0.5423 0.098 Uiso 0.50 1 calc PR
H34C H 0.7561 0.2264 -0.5482 0.098 Uiso 0.50 1 calc PR

loop_
_atom_site_aniso_label
_atom_site_aniso_U_11
_atom_site_aniso_U_22
_atom_site_aniso_U_33
_atom_site_aniso_U_23
_atom_site_aniso_U_13
_atom_site_aniso_U_12
Cu1 0.0474(5) 0.0429(5) 0.0473(4) 0.0019(3) 0.0112(4) 0.0025(3)
Cu2 0.0494(6) 0.0395(6) 0.0455(6) 0.000 0.0105(5) 0.000
Cu3 0.0507(5) 0.0537(5) 0.0482(5) -0.0010(4) 0.0146(4) 0.0038(4)
Cu4 0.0564(7) 0.0584(8) 0.0461(6) 0.000 0.0136(5) 0.000
F1 0.045(3) 0.055(3) 0.049(3) 0.000 0.016(2) 0.000
O2 0.060(4) 0.063(5) 0.043(4) 0.000 0.013(3) 0.000
N1 0.055(3) 0.039(3) 0.061(3) 0.003(3) 0.016(3) 0.000(3)
N2 0.051(3) 0.044(3) 0.051(3) 0.001(3) 0.014(3) -0.001(3)
C3 0.061(4) 0.050(4) 0.064(4) -0.011(4) 0.017(4) 0.002(4)
C4 0.076(5) 0.045(5) 0.080(5) -0.008(4) 0.017(4) -0.008(4)
C5 0.063(4) 0.041(4) 0.070(5) 0.002(3) 0.017(4) -0.001(3)
C6 0.070(5) 0.080(6) 0.070(5) -0.010(4) 0.000(4) -0.007(4)
C7 0.086(6) 0.040(4) 0.126(7) 0.019(4) 0.002(5) 0.006(4)
N11 0.064(4) 0.056(4) 0.052(3) -0.002(3) 0.017(3) 0.004(3)
N12 0.057(3) 0.068(4) 0.051(3) -0.013(3) 0.013(3) 0.000(3)
C13 0.066(5) 0.072(5) 0.059(5) -0.012(4) 0.026(4) 0.005(4)
C14 0.078(5) 0.074(6) 0.066(5) -0.021(4) 0.025(4) -0.009(4)
C15 0.064(4) 0.056(5) 0.063(4) -0.007(4) 0.026(4) 0.004(4)
C16 0.082(6) 0.123(8) 0.063(5) -0.023(5) 0.003(4) 0.003(5)
C17 0.103(6) 0.065(5) 0.082(5) -0.009(4) 0.012(5) 0.002(5)
N21 0.055(3) 0.046(3) 0.050(3) 0.001(3) 0.012(3) -0.001(3)
N22 0.051(3) 0.048(3) 0.052(3) -0.004(2) 0.013(3) 0.006(3)
C23 0.059(4) 0.049(4) 0.057(4) -0.002(3) 0.012(4) 0.016(3)
C24 0.058(5) 0.063(5) 0.058(4) 0.009(4) 0.000(4) 0.016(4)
C25 0.067(5) 0.045(4) 0.054(4) 0.010(3) 0.011(4) 0.007(3)
C26 0.071(5) 0.079(6) 0.101(6) -0.006(5) 0.029(5) 0.018(4)
C27 0.088(6) 0.086(6) 0.072(5) 0.029(4) 0.028(4) 0.012(5)
O31 0.041(3) 0.043(3) 0.046(3) 0.000 0.013(3) 0.000
C31 0.060(6) 0.072(7) 0.069(6) 0.000 0.032(5) 0.000
O32 0.061(4) 0.066(4) 0.046(3) 0.000 0.026(3) 0.000
C32 0.066(7) 0.125(10) 0.071(7) 0.000 0.038(6) 0.000
O33 0.059(4) 0.048(4) 0.050(4) 0.000 0.004(3) 0.000
C33 0.134(11) 0.089(9) 0.074(8) 0.000 -0.011(8) 0.000
O34 0.047(4) 0.067(4) 0.047(3) 0.000 0.003(3) 0.000
C34 0.051(6) 0.072(7) 0.064(6) 0.000 0.011(5) 0.000

loop_
_atom_type_symbol
_atom_type_description
_atom_type_scat_dispersion_real
_atom_type_scat_dispersion_imag
_atom_type_scat_source
C C 0.0033 0.0016 'International Tables Vol C Tables 4.2.6.8 and 6.1.1.4'
H H 0.0000 0.0000 'International Tables Vol C Tables 4.2.6.8 and 6.1.1.4'
N N 0.0061 0.0033 'International Tables Vol C Tables 4.2.6.8 and 6.1.1.4'
O O 0.0106 0.0060 'International Tables Vol C Tables 4.2.6.8 and 6.1.1.4'
Cu Cu 0.3201 1.2651 'International Tables Vol C Tables 4.2.6.8 and 6.1.1.4'
F F 0.0171 0.0103 'International Tables Vol C Tables 4.2.6.8 and 6.1.1.4'

loop_
_geom_angle_atom_site_label_1
_geom_angle_atom_site_label_2
_geom_angle_atom_site_label_3
_geom_angle
_geom_angle_site_symmetry_1
_geom_angle_site_symmetry_3
O33 Cu1 N21 97.0(2) . .
O33 Cu1 N1 162.0(2) . .
N21 Cu1 N1 100.6(2) . .
O33 Cu1 O31 76.37(18) . .
N21 Cu1 O31 170.57(18) . .
N1 Cu1 O31 86.58(18) . .
O33 Cu1 F1 84.61(16) . .
N21 Cu1 F1 101.89(17) . .
N1 Cu1 F1 95.55(16) . .
O31 Cu1 F1 71.08(15) . .
O33 Cu1 Cu1 41.73(12) . 4_565
N21 Cu1 Cu1 126.31(14) . 4_565
N1 Cu1 Cu1 125.92(15) . 4_565
O31 Cu1 Cu1 44.51(10) . 4_565
F1 Cu1 Cu1 53.65(6) . 4_565
O2 Cu2 N2 95.90(14) . .
O2 Cu2 N2 95.90(14) . 4_565
N2 Cu2 N2 162.5(3) . 4_565
O2 Cu2 O31 164.8(2) . .
N2 Cu2 O31 86.00(14) . .
N2 Cu2 O31 86.00(14) 4_565 .
O2 Cu2 F1 91.7(2) . .
N2 Cu2 F1 96.26(14) . .
N2 Cu2 F1 96.26(14) 4_565 .
O31 Cu2 F1 73.09(17) . .
O2 Cu2 Cu4 38.68(19) . .
N2 Cu2 Cu4 98.64(14) . .
N2 Cu2 Cu4 98.64(14) 4_565 .
O31 Cu2 Cu4 126.10(15) . .
F1 Cu2 Cu4 53.02(10) . .
N22 Cu3 O34 95.68(19) . .
N22 Cu3 N11 99.5(2) . .
O34 Cu3 N11 164.1(2) . .
N22 Cu3 O32 172.10(18) . .
O34 Cu3 O32 76.75(17) . .
N11 Cu3 O32 88.3(2) . .
N22 Cu3 F1 103.33(17) . .
O34 Cu3 F1 85.11(16) . .
N11 Cu3 F1 96.00(17) . .
O32 Cu3 F1 74.06(16) . .
N22 Cu3 Cu3 127.20(14) . 4_565
O34 Cu3 Cu3 43.76(11) . 4_565
N11 Cu3 Cu3 126.24(16) . 4_565
O32 Cu3 Cu3 45.27(10) . 4_565
F1 Cu3 Cu3 52.71(6) . 4_565
N12 Cu4 N12 165.0(3) . 4_565
N12 Cu4 O2 95.23(15) . .
N12 Cu4 O2 95.23(15) 4_565 .
N12 Cu4 O32 87.16(15) . .
N12 Cu4 O32 87.16(15) 4_565 .
O2 Cu4 O32 158.0(2) . .
N12 Cu4 Cu2 97.42(15) . .
N12 Cu4 Cu2 97.42(15) 4_565 .
O2 Cu4 Cu2 38.28(17) . .
O32 Cu4 Cu2 119.68(15) . .
Cu3 F1 Cu3 74.58(13) 4_565 .
Cu3 F1 Cu2 136.28(11) 4_565 .
Cu3 F1 Cu2 136.28(11) . .
Cu3 F1 Cu1 136.76(18) 4_565 .
Cu3 F1 Cu1 90.59(8) . .
Cu2 F1 Cu1 81.57(12) . .
Cu3 F1 Cu1 90.59(8) 4_565 4_565
Cu3 F1 Cu1 136.76(18) . 4_565
Cu2 F1 Cu1 81.57(12) . 4_565
Cu1 F1 Cu1 72.70(12) . 4_565
Cu2 O2 Cu4 103.0(3) . .
Cu2 O2 H2 121(9) . .
Cu4 O2 H2 98(9) . .
C5 N1 N2 108.2(5) . .
C5 N1 Cu1 137.4(4) . .
N2 N1 Cu1 114.4(4) . .
C3 N2 N1 108.1(5) . .
C3 N2 Cu2 133.7(4) . .
N1 N2 Cu2 118.2(4) . .
N2 C3 C4 108.2(6) . .
N2 C3 C6 122.1(6) . .
C4 C3 C6 129.7(6) . .
C5 C4 C3 106.5(6) . .
C5 C4 H4 126.8 . .
C3 C4 H4 126.8 . .
N1 C5 C4 109.0(6) . .
N1 C5 C7 122.6(6) . .
C4 C5 C7 128.4(6) . .
C3 C6 H6A 109.5 . .
C3 C6 H6B 109.5 . .
H6A C6 H6B 109.5 . .
C3 C6 H6C 109.5 . .
H6A C6 H6C 109.5 . .
H6B C6 H6C 109.5 . .
C5 C7 H7A 109.5 . .
C5 C7 H7B 109.5 . .
H7A C7 H7B 109.5 . .
C5 C7 H7C 109.5 . .
H7A C7 H7C 109.5 . .
H7B C7 H7C 109.5 . .
C15 N11 N12 106.8(5) . .
C15 N11 Cu3 138.0(5) . .
N12 N11 Cu3 115.3(4) . .
C13 N12 N11 109.8(6) . .
C13 N12 Cu4 133.0(5) . .
N11 N12 Cu4 116.5(4) . .
N12 C13 C14 108.5(6) . .
N12 C13 C16 121.2(7) . .
C14 C13 C16 130.2(7) . .
C13 C14 C15 105.6(6) . .
C13 C14 H14 127.2 . .
C15 C14 H14 127.2 . .
N11 C15 C14 109.3(6) . .
N11 C15 C17 122.6(6) . .
C14 C15 C17 128.1(7) . .
C13 C16 H16A 109.5 . .
C13 C16 H16B 109.5 . .
H16A C16 H16B 109.5 . .
C13 C16 H16C 109.5 . .
H16A C16 H16C 109.5 . .
H16B C16 H16C 109.5 . .
C15 C17 H17A 109.5 . .
C15 C17 H17B 109.5 . .
H17A C17 H17B 109.5 . .
C15 C17 H17C 109.5 . .
H17A C17 H17C 109.5 . .
H17B C17 H17C 109.5 . .
C25 N21 N22 107.2(5) . .
C25 N21 Cu1 132.7(5) . .
N22 N21 Cu1 119.8(4) . .
C23 N22 N21 109.2(5) . .
C23 N22 Cu3 127.9(5) . .
N21 N22 Cu3 122.2(4) . .
N22 C23 C24 107.3(6) . .
N22 C23 C26 121.5(6) . .
C24 C23 C26 131.3(6) . .
C25 C24 C23 107.5(6) . .
C25 C24 H24 126.3 . .
C23 C24 H24 126.3 . .
N21 C25 C24 108.9(6) . .
N21 C25 C27 121.8(6) . .
C24 C25 C27 129.2(6) . .
C23 C26 H26A 109.5 . .
C23 C26 H26B 109.5 . .
H26A C26 H26B 109.5 . .
C23 C26 H26C 109.5 . .
H26A C26 H26C 109.5 . .
H26B C26 H26C 109.5 . .
C25 C27 H27A 109.5 . .
C25 C27 H27B 109.5 . .
H27A C27 H27B 109.5 . .
C25 C27 H27C 109.5 . .
H27A C27 H27C 109.5 . .
H27B C27 H27C 109.5 . .
C31 O31 Cu2 117.5(5) . .
C31 O31 Cu1 119.8(3) . 4_565
Cu2 O31 Cu1 102.08(19) . 4_565
C31 O31 Cu1 119.8(3) . .
Cu2 O31 Cu1 102.08(19) . .
Cu1 O31 Cu1 91.0(2) 4_565 .
O31 C31 H31A 109.5 . .
O31 C31 H31B 109.5 . .
H31A C31 H31B 109.5 . .
O31 C31 H31C 109.5 . .
H31A C31 H31C 109.5 . .
H31B C31 H31C 109.5 . .
C32 O32 Cu4 120.5(5) . .
C32 O32 Cu3 119.0(3) . .
Cu4 O32 Cu3 101.6(2) . .
C32 O32 Cu3 119.0(3) . 4_565
Cu4 O32 Cu3 101.6(2) . 4_565
Cu3 O32 Cu3 89.5(2) . 4_565
O32 C32 H32A 109.5 . .
O32 C32 H32B 109.5 . .
H32A C32 H32B 109.5 . .
O32 C32 H32C 109.5 . .
H32A C32 H32C 109.5 . .
H32B C32 H32C 109.5 . .
C33 O33 Cu1 130.87(17) . .
C33 O33 Cu1 130.87(16) . 4_565
Cu1 O33 Cu1 96.5(2) . 4_565
O33 C33 H33A 109.5 . .
O33 C33 H33B 109.5 . .
H33A C33 H33B 109.5 . .
O33 C33 H33C 109.5 . .
H33A C33 H33C 109.5 . .
H33B C33 H33C 109.5 . .
C34 O34 Cu3 124.7(3) . .
C34 O34 Cu3 124.7(3) . 4_565
Cu3 O34 Cu3 92.5(2) . 4_565
O34 C34 H34A 109.5 . .
O34 C34 H34B 109.5 . .
H34A C34 H34B 109.5 . .
O34 C34 H34C 109.5 . .
H34A C34 H34C 109.5 . .
H34B C34 H34C 109.5 . .

loop_
_geom_bond_atom_site_label_1
_geom_bond_atom_site_label_2
_geom_bond_distance
_geom_bond_site_symmetry_2
Cu1 O33 1.922(4) .
Cu1 N21 1.954(5) .
Cu1 N1 1.976(5) .
Cu1 O31 2.011(3) .
Cu1 F1 2.420(3) .
Cu1 Cu1 2.8685(14) 4_565
Cu2 O2 1.944(6) .
Cu2 N2 1.954(5) .
Cu2 N2 1.954(5) 4_565
Cu2 O31 1.991(5) .
Cu2 F1 2.344(4) .
Cu2 Cu4 3.0564(15) .
Cu3 N22 1.942(5) .
Cu3 O34 1.961(4) .
Cu3 N11 1.982(5) .
Cu3 O32 2.013(4) .
Cu3 F1 2.338(3) .
Cu3 Cu3 2.8327(15) 4_565
Cu4 N12 1.953(5) .
Cu4 N12 1.953(5) 4_565
Cu4 O2 1.961(7) .
Cu4 O32 1.984(6) .
F1 Cu3 2.338(3) 4_565
F1 Cu1 2.420(3) 4_565
O2 H2 0.848(10) .
N1 C5 1.328(7) .
N1 N2 1.370(6) .
N2 C3 1.348(7) .
C3 C4 1.375(9) .
C3 C6 1.504(8) .
C4 C5 1.376(8) .
C4 H4 0.9300 .
C5 C7 1.498(8) .
C6 H6A 0.9600 .
C6 H6B 0.9600 .
C6 H6C 0.9600 .
C7 H7A 0.9600 .
C7 H7B 0.9600 .
C7 H7C 0.9600 .
N11 C15 1.342(8) .
N11 N12 1.366(6) .
N12 C13 1.324(8) .
C13 C14 1.377(9) .
C13 C16 1.505(9) .
C14 C15 1.385(8) .
C14 H14 0.9300 .
C15 C17 1.491(9) .
C16 H16A 0.9600 .
C16 H16B 0.9600 .
C16 H16C 0.9600 .
C17 H17A 0.9600 .
C17 H17B 0.9600 .
C17 H17C 0.9600 .
N21 C25 1.354(7) .
N21 N22 1.375(6) .
N22 C23 1.358(7) .
C23 C24 1.380(8) .
C23 C26 1.487(9) .
C24 C25 1.374(8) .
C24 H24 0.9300 .
C25 C27 1.481(9) .
C26 H26A 0.9600 .
C26 H26B 0.9600 .
C26 H26C 0.9600 .
C27 H27A 0.9600 .
C27 H27B 0.9600 .
C27 H27C 0.9600 .
O31 C31 1.424(9) .
O31 Cu1 2.011(3) 4_565
C31 H31A 0.9600 .
C31 H31B 0.9600 .
C31 H31C 0.9600 .
O32 C32 1.410(9) .
O32 Cu3 2.013(4) 4_565
C32 H32A 0.9600 .
C32 H32B 0.9600 .
C32 H32C 0.9600 .
O33 C33 1.409(11) .
O33 Cu1 1.922(4) 4_565
C33 H33A 0.9600 .
C33 H33B 0.9600 .
C33 H33C 0.9600 .
O34 C34 1.445(9) .
O34 Cu3 1.961(4) 4_565
C34 H34A 0.9600 .
C34 H34B 0.9600 .
C34 H34C 0.9600 .

loop_
_geom_torsion_atom_site_label_1
_geom_torsion_atom_site_label_2
_geom_torsion_atom_site_label_3
_geom_torsion_atom_site_label_4
_geom_torsion
_geom_torsion_site_symmetry_1
_geom_torsion_site_symmetry_4
O2 Cu2 Cu4 N12 -89.04(15) . .
N2 Cu2 Cu4 N12 -0.4(2) . .
N2 Cu2 Cu4 N12 -177.7(2) 4_565 .
O31 Cu2 Cu4 N12 90.96(16) . .
F1 Cu2 Cu4 N12 90.96(16) . .
O2 Cu2 Cu4 N12 89.04(16) . 4_565
N2 Cu2 Cu4 N12 177.7(2) . 4_565
N2 Cu2 Cu4 N12 0.4(2) 4_565 4_565
O31 Cu2 Cu4 N12 -90.96(16) . 4_565
F1 Cu2 Cu4 N12 -90.96(16) . 4_565
N2 Cu2 Cu4 O2 88.65(14) . .
N2 Cu2 Cu4 O2 -88.65(14) 4_565 .
O31 Cu2 Cu4 O2 180.000(3) . .
F1 Cu2 Cu4 O2 180.000(3) . .
O2 Cu2 Cu4 O32 180.000(1) . .
N2 Cu2 Cu4 O32 -91.35(14) . .
N2 Cu2 Cu4 O32 91.35(14) 4_565 .
O31 Cu2 Cu4 O32 0.000(2) . .
F1 Cu2 Cu4 O32 0.000(2) . .
N22 Cu3 F1 Cu3 126.91(16) . 4_565
O34 Cu3 F1 Cu3 32.22(16) . 4_565
N11 Cu3 F1 Cu3 -131.84(16) . 4_565
O32 Cu3 F1 Cu3 -45.38(14) . 4_565
N22 Cu3 F1 Cu2 -90.3(3) . .
O34 Cu3 F1 Cu2 175.0(3) . .
N11 Cu3 F1 Cu2 10.9(3) . .
O32 Cu3 F1 Cu2 97.4(3) . .
Cu3 Cu3 F1 Cu2 142.8(3) 4_565 .
N22 Cu3 F1 Cu1 -11.93(18) . .
O34 Cu3 F1 Cu1 -106.63(17) . .
N11 Cu3 F1 Cu1 89.31(18) . .
O32 Cu3 F1 Cu1 175.78(17) . .
Cu3 Cu3 F1 Cu1 -138.84(15) 4_565 .
N22 Cu3 F1 Cu1 53.0(2) . 4_565
O34 Cu3 F1 Cu1 -41.7(2) . 4_565
N11 Cu3 F1 Cu1 154.3(2) . 4_565
O32 Cu3 F1 Cu1 -119.3(2) . 4_565
Cu3 Cu3 F1 Cu1 -73.87(15) 4_565 4_565
O2 Cu2 F1 Cu3 61.2(2) . 4_565
N2 Cu2 F1 Cu3 157.4(2) . 4_565
N2 Cu2 F1 Cu3 -34.9(3) 4_565 4_565
O31 Cu2 F1 Cu3 -118.8(2) . 4_565
Cu4 Cu2 F1 Cu3 61.2(2) . 4_565
O2 Cu2 F1 Cu3 -61.2(2) . .
N2 Cu2 F1 Cu3 34.9(3) . .
N2 Cu2 F1 Cu3 -157.4(2) 4_565 .
O31 Cu2 F1 Cu3 118.8(2) . .
Cu4 Cu2 F1 Cu3 -61.2(2) . .
O2 Cu2 F1 Cu1 -143.19(5) . .
N2 Cu2 F1 Cu1 -47.06(15) . .
N2 Cu2 F1 Cu1 120.69(15) 4_565 .
O31 Cu2 F1 Cu1 36.81(5) . .
Cu4 Cu2 F1 Cu1 -143.19(5) . .
O2 Cu2 F1 Cu1 143.19(5) . 4_565
N2 Cu2 F1 Cu1 -120.69(15) . 4_565
N2 Cu2 F1 Cu1 47.06(15) 4_565 4_565
O31 Cu2 F1 Cu1 -36.81(5) . 4_565
Cu4 Cu2 F1 Cu1 143.19(5) . 4_565
O33 Cu1 F1 Cu3 41.1(2) . 4_565
N21 Cu1 F1 Cu3 -55.0(2) . 4_565
N1 Cu1 F1 Cu3 -157.1(2) . 4_565
O31 Cu1 F1 Cu3 118.5(2) . 4_565
Cu1 Cu1 F1 Cu3 71.61(14) 4_565 4_565
O33 Cu1 F1 Cu3 108.90(18) . .
N21 Cu1 F1 Cu3 12.84(18) . .
N1 Cu1 F1 Cu3 -89.22(17) . .
O31 Cu1 F1 Cu3 -173.68(16) . .
Cu1 Cu1 F1 Cu3 139.45(15) 4_565 .
O33 Cu1 F1 Cu2 -114.29(16) . .
N21 Cu1 F1 Cu2 149.65(15) . .
N1 Cu1 F1 Cu2 47.59(15) . .
O31 Cu1 F1 Cu2 -36.87(12) . .
Cu1 Cu1 F1 Cu2 -83.74(8) 4_565 .
O33 Cu1 F1 Cu1 -30.55(17) . 4_565
N21 Cu1 F1 Cu1 -126.61(15) . 4_565
N1 Cu1 F1 Cu1 131.33(16) . 4_565
O31 Cu1 F1 Cu1 46.87(13) . 4_565
N2 Cu2 O2 Cu4 -96.47(14) . .
N2 Cu2 O2 Cu4 96.47(14) 4_565 .
O31 Cu2 O2 Cu4 0.000(5) . .
F1 Cu2 O2 Cu4 0.0 . .
N12 Cu4 O2 Cu2 95.36(15) . .
N12 Cu4 O2 Cu2 -95.36(15) 4_565 .
O32 Cu4 O2 Cu2 0.000(3) . .
O33 Cu1 N1 C5 -126.3(7) . .
N21 Cu1 N1 C5 40.9(7) . .
O31 Cu1 N1 C5 -145.3(7) . .
F1 Cu1 N1 C5 144.1(6) . .
Cu1 Cu1 N1 C5 -167.6(6) 4_565 .
O33 Cu1 N1 N2 51.8(8) . .
N21 Cu1 N1 N2 -141.0(4) . .
O31 Cu1 N1 N2 32.8(4) . .
F1 Cu1 N1 N2 -37.8(4) . .
Cu1 Cu1 N1 N2 10.5(4) 4_565 .
C5 N1 N2 C3 -0.4(7) . .
Cu1 N1 N2 C3 -179.1(4) . .
C5 N1 N2 Cu2 178.9(4) . .
Cu1 N1 N2 Cu2 0.2(5) . .
O2 Cu2 N2 C3 -49.6(6) . .
N2 Cu2 N2 C3 82.6(11) 4_565 .
O31 Cu2 N2 C3 145.6(6) . .
F1 Cu2 N2 C3 -141.9(6) . .
Cu4 Cu2 N2 C3 -88.5(6) . .
O2 Cu2 N2 N1 131.3(4) . .
N2 Cu2 N2 N1 -96.5(10) 4_565 .
O31 Cu2 N2 N1 -33.5(4) . .
F1 Cu2 N2 N1 39.0(4) . .
Cu4 Cu2 N2 N1 92.4(4) . .
N1 N2 C3 C4 -0.3(7) . .
Cu2 N2 C3 C4 -179.5(5) . .
N1 N2 C3 C6 178.8(6) . .
Cu2 N2 C3 C6 -0.4(10) . .
N2 C3 C4 C5 1.0(8) . .
C6 C3 C4 C5 -178.1(7) . .
N2 N1 C5 C4 1.1(7) . .
Cu1 N1 C5 C4 179.2(5) . .
N2 N1 C5 C7 -178.5(6) . .
Cu1 N1 C5 C7 -0.4(11) . .
C3 C4 C5 N1 -1.3(8) . .
C3 C4 C5 C7 178.3(7) . .
N22 Cu3 N11 C15 -27.9(7) . .
O34 Cu3 N11 C15 134.3(8) . .
O32 Cu3 N11 C15 153.7(7) . .
F1 Cu3 N11 C15 -132.5(6) . .
Cu3 Cu3 N11 C15 -179.8(6) 4_565 .
N22 Cu3 N11 N12 152.7(4) . .
O34 Cu3 N11 N12 -45.2(9) . .
O32 Cu3 N11 N12 -25.7(4) . .
F1 Cu3 N11 N12 48.0(4) . .
Cu3 Cu3 N11 N12 0.7(5) 4_565 .
C15 N11 N12 C13 -0.3(7) . .
Cu3 N11 N12 C13 179.3(4) . .
C15 N11 N12 Cu4 171.5(4) . .
Cu3 N11 N12 Cu4 -8.8(5) . .
N12 Cu4 N12 C13 -83.6(14) 4_565 .
O2 Cu4 N12 C13 50.5(6) . .
O32 Cu4 N12 C13 -151.4(6) . .
Cu2 Cu4 N12 C13 89.0(6) . .
N12 Cu4 N12 N11 106.9(11) 4_565 .
O2 Cu4 N12 N11 -119.0(4) . .
O32 Cu4 N12 N11 39.1(4) . .
Cu2 Cu4 N12 N11 -80.5(4) . .
N11 N12 C13 C14 -0.6(8) . .
Cu4 N12 C13 C14 -170.6(5) . .
N11 N12 C13 C16 -179.4(6) . .
Cu4 N12 C13 C16 10.6(10) . .
N12 C13 C14 C15 1.3(8) . .
C16 C13 C14 C15 179.9(7) . .
N12 N11 C15 C14 1.1(7) . .
Cu3 N11 C15 C14 -178.4(5) . .
N12 N11 C15 C17 -178.1(6) . .
Cu3 N11 C15 C17 2.4(11) . .
C13 C14 C15 N11 -1.5(8) . .
C13 C14 C15 C17 177.7(7) . .
O33 Cu1 N21 C25 75.3(6) . .
N1 Cu1 N21 C25 -100.8(6) . .
O31 Cu1 N21 C25 120.2(12) . .
F1 Cu1 N21 C25 161.2(5) . .
Cu1 Cu1 N21 C25 107.8(5) 4_565 .
O33 Cu1 N21 N22 -97.7(4) . .
N1 Cu1 N21 N22 86.3(4) . .
O31 Cu1 N21 N22 -52.7(14) . .
F1 Cu1 N21 N22 -11.7(4) . .
Cu1 Cu1 N21 N22 -65.1(4) 4_565 .
C25 N21 N22 C23 -0.7(6) . .
Cu1 N21 N22 C23 173.8(4) . .
C25 N21 N22 Cu3 -172.0(4) . .
Cu1 N21 N22 Cu3 2.5(6) . .
O34 Cu3 N22 C23 -74.8(5) . .
N11 Cu3 N22 C23 100.4(5) . .
O32 Cu3 N22 C23 -91.3(17) . .
F1 Cu3 N22 C23 -161.1(5) . .
Cu3 Cu3 N22 C23 -108.1(5) 4_565 .
O34 Cu3 N22 N21 94.8(4) . .
N11 Cu3 N22 N21 -90.1(4) . .
O32 Cu3 N22 N21 78.3(17) . .
F1 Cu3 N22 N21 8.5(4) . .
Cu3 Cu3 N22 N21 61.5(5) 4_565 .
N21 N22 C23 C24 0.8(7) . .
Cu3 N22 C23 C24 171.5(4) . .
N21 N22 C23 C26 -179.0(6) . .
Cu3 N22 C23 C26 -8.4(9) . .
N22 C23 C24 C25 -0.6(7) . .
C26 C23 C24 C25 179.2(7) . .
N22 N21 C25 C24 0.3(7) . .
Cu1 N21 C25 C24 -173.2(4) . .
N22 N21 C25 C27 178.9(6) . .
Cu1 N21 C25 C27 5.3(9) . .
C23 C24 C25 N21 0.2(7) . .
C23 C24 C25 C27 -178.2(7) . .
O2 Cu2 O31 C31 180.000(3) . .
N2 Cu2 O31 C31 -82.22(14) . .
N2 Cu2 O31 C31 82.22(14) 4_565 .
F1 Cu2 O31 C31 180.000(2) . .
Cu4 Cu2 O31 C31 180.000(2) . .
O2 Cu2 O31 Cu1 46.82(13) . 4_565
N2 Cu2 O31 Cu1 144.6(2) . 4_565
N2 Cu2 O31 Cu1 -50.96(18) 4_565 4_565
F1 Cu2 O31 Cu1 46.82(13) . 4_565
Cu4 Cu2 O31 Cu1 46.82(13) . 4_565
O2 Cu2 O31 Cu1 -46.82(13) . .
N2 Cu2 O31 Cu1 50.96(18) . .
N2 Cu2 O31 Cu1 -144.6(2) 4_565 .
F1 Cu2 O31 Cu1 -46.82(13) . .
Cu4 Cu2 O31 Cu1 -46.82(13) . .
O33 Cu1 O31 C31 -93.7(5) . .
N21 Cu1 O31 C31 -139.9(11) . .
N1 Cu1 O31 C31 80.3(4) . .
F1 Cu1 O31 C31 177.4(5) . .
Cu1 Cu1 O31 C31 -125.6(5) 4_565 .
O33 Cu1 O31 Cu2 134.5(2) . .
N21 Cu1 O31 Cu2 88.3(12) . .
N1 Cu1 O31 Cu2 -51.46(19) . .
F1 Cu1 O31 Cu2 45.60(14) . .
Cu1 Cu1 O31 Cu2 102.6(2) 4_565 .
O33 Cu1 O31 Cu1 31.9(2) . 4_565
N21 Cu1 O31 Cu1 -14.3(13) . 4_565
N1 Cu1 O31 Cu1 -154.0(2) . 4_565
F1 Cu1 O31 Cu1 -56.97(15) . 4_565
N12 Cu4 O32 C32 83.08(15) . .
N12 Cu4 O32 C32 -83.08(15) 4_565 .
O2 Cu4 O32 C32 180.000(5) . .
Cu2 Cu4 O32 C32 180.000(4) . .
N12 Cu4 O32 Cu3 -51.00(19) . .
N12 Cu4 O32 Cu3 142.8(2) 4_565 .
O2 Cu4 O32 Cu3 45.92(13) . .
Cu2 Cu4 O32 Cu3 45.92(13) . .
N12 Cu4 O32 Cu3 -142.8(2) . 4_565
N12 Cu4 O32 Cu3 51.00(19) 4_565 4_565
O2 Cu4 O32 Cu3 -45.92(13) . 4_565
Cu2 Cu4 O32 Cu3 -45.92(13) . 4_565
N22 Cu3 O32 C32 104.4(15) . .
O34 Cu3 O32 C32 87.5(5) . .
N11 Cu3 O32 C32 -87.1(5) . .
F1 Cu3 O32 C32 176.1(5) . .
Cu3 Cu3 O32 C32 123.3(5) 4_565 .
N22 Cu3 O32 Cu4 -120.6(15) . .
O34 Cu3 O32 Cu4 -137.5(2) . .
N11 Cu3 O32 Cu4 47.86(19) . .
F1 Cu3 O32 Cu4 -48.89(15) . .
Cu3 Cu3 O32 Cu4 -101.7(2) 4_565 .
N22 Cu3 O32 Cu3 -18.9(17) . 4_565
O34 Cu3 O32 Cu3 -35.8(2) . 4_565
N11 Cu3 O32 Cu3 149.6(2) . 4_565
F1 Cu3 O32 Cu3 52.84(16) . 4_565
N21 Cu1 O33 C33 -26.7(9) . .
N1 Cu1 O33 C33 140.6(9) . .
O31 Cu1 O33 C33 160.2(9) . .
F1 Cu1 O33 C33 -128.0(9) . .
Cu1 Cu1 O33 C33 -166.0(10) 4_565 .
N21 Cu1 O33 Cu1 139.3(2) . 4_565
N1 Cu1 O33 Cu1 -53.4(8) . 4_565
O31 Cu1 O33 Cu1 -33.9(2) . 4_565
F1 Cu1 O33 Cu1 38.0(2) . 4_565
N22 Cu3 O34 C34 -4.5(5) . .
N11 Cu3 O34 C34 -166.8(7) . .
O32 Cu3 O34 C34 173.2(5) . .
F1 Cu3 O34 C34 98.4(5) . .
Cu3 Cu3 O34 C34 136.3(6) 4_565 .
N22 Cu3 O34 Cu3 -140.8(2) . 4_565
N11 Cu3 O34 Cu3 56.9(8) . 4_565
O32 Cu3 O34 Cu3 36.9(2) . 4_565
F1 Cu3 O34 Cu3 -37.82(19) . 4_565
